data_4038318
loop_
_publ_author_name
'Chen, Dianpeng'
'Yang, Min'
'Li, Jianming'
'Cui, Peiying'
'Su, Lei'
'Shan, Yingying'
'You, Jinmao'
'Rojsitthisak, Pornchai'
'Liu, Jin-Biao'
'Qiu, Guanyinsheng'

_publ_section_title
;
 Palladium-Catalyzed Cycloaddition of Alkynylimines, Double Isocyanides,
 and H2O/KOAc.
;
_journal_name_full 'The Journal of organic chemistry'
_journal_paper_doi 10.1021/acs.joc.0c00323
_journal_year 2020
_chemical_formula_sum 'C26 H33 N3 O2'
_chemical_formula_weight 419.55
_space_group_IT_number 14
_space_group_name_Hall '-P 2ybc'
_space_group_name_H-M_alt 'P 1 21/c 1'
_symmetry_cell_setting monoclinic
_symmetry_space_group_name_H-M 'P 1 21/c 1'
_atom_sites_solution_hydrogens geom
_atom_sites_solution_primary direct
_atom_sites_solution_secondary difmap
_audit_creation_method SHELXL-97
_cell_angle_alpha 90.00
_cell_angle_beta 98.026(6)
_cell_angle_gamma 90.00
_cell_formula_units_Z 4
_cell_length_a 8.8293(5)
_cell_length_b 25.4599(14)
_cell_length_c 10.8562(7)
_cell_measurement_reflns_used 2314
_cell_measurement_temperature 295(2)
_cell_measurement_theta_max 26.37
_cell_measurement_theta_min 2.32
_cell_volume 2416.5(2)
_computing_structure_refinement 'SHELXL-97 (Sheldrick, 1997)'
_diffrn_ambient_temperature 295(2)
_diffrn_measured_fraction_theta_full 0.998
_diffrn_measured_fraction_theta_max 0.998
_diffrn_measurement_device_type 'Bruker Apex ccd'
_diffrn_measurement_method '\f and \w'
_diffrn_radiation_monochromator graphite
_diffrn_radiation_source 'fine-focus sealed tube'
_diffrn_radiation_type MoK\a
_diffrn_radiation_wavelength 0.71073
_diffrn_reflns_av_R_equivalents 0.0246
_diffrn_reflns_av_sigmaI/netI 0.0389
_diffrn_reflns_limit_h_max 10
_diffrn_reflns_limit_h_min -7
_diffrn_reflns_limit_k_max 31
_diffrn_reflns_limit_k_min -29
_diffrn_reflns_limit_l_max 13
_diffrn_reflns_limit_l_min -13
_diffrn_reflns_number 10442
_diffrn_reflns_theta_full 26.00
_diffrn_reflns_theta_max 26.00
_diffrn_reflns_theta_min 2.90
_exptl_absorpt_coefficient_mu 0.073
_exptl_absorpt_correction_T_max 0.9898
_exptl_absorpt_correction_T_min 0.9741
_exptl_absorpt_correction_type multi-scan
_exptl_absorpt_process_details SADABS
_exptl_crystal_colour colorless
_exptl_crystal_density_diffrn 1.153
_exptl_crystal_density_method 'not measured'
_exptl_crystal_description prism
_exptl_crystal_F_000 904
_exptl_crystal_size_max 0.36
_exptl_crystal_size_mid 0.16
_exptl_crystal_size_min 0.14
_refine_diff_density_max 0.388
_refine_diff_density_min -0.402
_refine_diff_density_rms 0.046
_refine_ls_extinction_method none
_refine_ls_goodness_of_fit_ref 1.021
_refine_ls_hydrogen_treatment constr
_refine_ls_matrix_type full
_refine_ls_number_parameters 280
_refine_ls_number_reflns 4744
_refine_ls_number_restraints 0
_refine_ls_restrained_S_all 1.021
_refine_ls_R_factor_all 0.0906
_refine_ls_R_factor_gt 0.0584
_refine_ls_shift/su_max 0.000
_refine_ls_shift/su_mean 0.000
_refine_ls_structure_factor_coef Fsqd
_refine_ls_weighting_details 'calc w=1/[\s^2^(Fo^2^)+(0.0682P)^2^+0.7893P] where P=(Fo^2^+2Fc^2^)/3'
_refine_ls_weighting_scheme calc
_refine_ls_wR_factor_gt 0.1371
_refine_ls_wR_factor_ref 0.1579
_reflns_number_gt 3217
_reflns_number_total 4744
_reflns_threshold_expression >2sigma(I)
_cod_data_source_file jo0c00323_si_002.cif
_cod_data_source_block 20180930-1
_cod_original_sg_symbol_H-M P21/c
_cod_database_code 4038318

loop_
_symmetry_equiv_pos_as_xyz
'x, y, z'
'-x, y+1/2, -z+1/2'
'-x, -y, -z'
'x, -y-1/2, z-1/2'

loop_
_atom_site_label
_atom_site_type_symbol
_atom_site_fract_x
_atom_site_fract_y
_atom_site_fract_z
_atom_site_U_iso_or_equiv
_atom_site_adp_type
_atom_site_occupancy
_atom_site_symmetry_multiplicity
_atom_site_calc_flag
_atom_site_refinement_flags
_atom_site_disorder_assembly
_atom_site_disorder_group
C1 C 0.0130(4) 0.26574(12) 0.4328(3) 0.0884(10) Uani 1 1 d . . .
H1A H -0.0198 0.2300 0.4200 0.133 Uiso 1 1 calc R . .
H1B H 0.0902 0.2734 0.3813 0.133 Uiso 1 1 calc R . .
H1C H -0.0726 0.2888 0.4113 0.133 Uiso 1 1 calc R . .
C2 C 0.1276(2) 0.32229(9) 0.5933(2) 0.0491(6) Uani 1 1 d . . .
C3 C 0.1017(2) 0.36669(9) 0.5203(2) 0.0472(5) Uani 1 1 d . . .
H3 H 0.0406 0.3649 0.4434 0.057 Uiso 1 1 calc R . .
C4 C 0.1675(2) 0.41380(8) 0.5627(2) 0.0432(5) Uani 1 1 d . . .
H4 H 0.1529 0.4435 0.5125 0.052 Uiso 1 1 calc R . .
C5 C 0.2544(2) 0.41740(8) 0.67800(19) 0.0379(5) Uani 1 1 d . . .
C6 C 0.2729(2) 0.37339(9) 0.7540(2) 0.0483(6) Uani 1 1 d . . .
H6 H 0.3273 0.3758 0.8335 0.058 Uiso 1 1 calc R . .
C7 C 0.2104(3) 0.32607(9) 0.7111(2) 0.0538(6) Uani 1 1 d . . .
H7 H 0.2240 0.2965 0.7617 0.065 Uiso 1 1 calc R . .
C8 C 0.2590(2) 0.51352(8) 0.71289(19) 0.0418(5) Uani 1 1 d . . .
H8 H 0.1568 0.5198 0.6825 0.050 Uiso 1 1 calc R . .
C9 C 0.3628(2) 0.55110(8) 0.75969(18) 0.0387(5) Uani 1 1 d . . .
C10 C 0.3211(2) 0.60708(8) 0.7694(2) 0.0418(5) Uani 1 1 d . . .
C11 C 0.4193(3) 0.69408(8) 0.8602(2) 0.0514(6) Uani 1 1 d . . .
C12 C 0.4431(3) 0.71763(10) 0.7359(3) 0.0718(8) Uani 1 1 d . . .
H12A H 0.3582 0.7087 0.6743 0.108 Uiso 1 1 calc R . .
H12B H 0.5357 0.7040 0.7113 0.108 Uiso 1 1 calc R . .
H12C H 0.4505 0.7551 0.7434 0.108 Uiso 1 1 calc R . .
C13 C 0.5537(4) 0.70762(11) 0.9586(3) 0.0822(9) Uani 1 1 d . . .
H13A H 0.6468 0.6953 0.9322 0.123 Uiso 1 1 calc R . .
H13B H 0.5402 0.6911 1.0357 0.123 Uiso 1 1 calc R . .
H13C H 0.5589 0.7450 0.9698 0.123 Uiso 1 1 calc R . .
C14 C 0.2714(3) 0.71383(11) 0.9009(3) 0.0767(8) Uani 1 1 d . . .
H14A H 0.1869 0.7050 0.8388 0.115 Uiso 1 1 calc R . .
H14B H 0.2766 0.7513 0.9113 0.115 Uiso 1 1 calc R . .
H14C H 0.2574 0.6976 0.9784 0.115 Uiso 1 1 calc R . .
C15 C 0.5066(2) 0.52449(8) 0.79426(18) 0.0359(4) Uani 1 1 d . . .
C16 C 0.6565(2) 0.54752(8) 0.84518(18) 0.0377(5) Uani 1 1 d . . .
C17 C 0.7288(3) 0.58413(9) 0.7789(2) 0.0519(6) Uani 1 1 d . . .
H17 H 0.6806 0.5955 0.7018 0.062 Uiso 1 1 calc R . .
C18 C 0.8709(3) 0.60403(11) 0.8251(3) 0.0676(7) Uani 1 1 d . . .
H18 H 0.9177 0.6284 0.7790 0.081 Uiso 1 1 calc R . .
C19 C 0.9431(3) 0.58785(12) 0.9389(3) 0.0724(8) Uani 1 1 d . . .
H19 H 1.0392 0.6010 0.9698 0.087 Uiso 1 1 calc R . .
C20 C 0.8734(3) 0.55225(11) 1.0069(2) 0.0642(7) Uani 1 1 d . . .
H20 H 0.9219 0.5415 1.0844 0.077 Uiso 1 1 calc R . .
C21 C 0.7308(2) 0.53213(9) 0.9609(2) 0.0466(5) Uani 1 1 d . . .
H21 H 0.6842 0.5080 1.0080 0.056 Uiso 1 1 calc R . .
C22 C 0.4822(2) 0.47210(8) 0.76654(18) 0.0369(5) Uani 1 1 d . . .
C23 C 0.6735(2) 0.41389(9) 0.6800(2) 0.0470(5) Uani 1 1 d . . .
C24 C 0.7734(3) 0.45862(11) 0.6463(3) 0.0851(10) Uani 1 1 d . . .
H24A H 0.7099 0.4873 0.6132 0.128 Uiso 1 1 calc R . .
H24B H 0.8343 0.4468 0.5851 0.128 Uiso 1 1 calc R . .
H24C H 0.8392 0.4700 0.7194 0.128 Uiso 1 1 calc R . .
C25 C 0.7753(3) 0.36851(11) 0.7337(3) 0.0841(9) Uani 1 1 d . . .
H25A H 0.7124 0.3400 0.7547 0.126 Uiso 1 1 calc R . .
H25B H 0.8400 0.3802 0.8070 0.126 Uiso 1 1 calc R . .
H25C H 0.8373 0.3569 0.6730 0.126 Uiso 1 1 calc R . .
C26 C 0.5689(3) 0.39542(16) 0.5668(3) 0.0947(11) Uani 1 1 d . . .
H26A H 0.5052 0.4240 0.5332 0.142 Uiso 1 1 calc R . .
H26B H 0.5059 0.3673 0.5896 0.142 Uiso 1 1 calc R . .
H26C H 0.6289 0.3832 0.5054 0.142 Uiso 1 1 calc R . .
N1 N 0.32884(18) 0.46558(6) 0.71789(16) 0.0382(4) Uani 1 1 d . . .
N2 N 0.58336(19) 0.42921(6) 0.78142(16) 0.0413(4) Uani 1 1 d . . .
H2 H 0.5936 0.4116 0.8496 0.050 Uiso 1 1 calc R . .
N3 N 0.4162(2) 0.63620(7) 0.85077(17) 0.0498(5) Uani 1 1 d . . .
H3A H 0.4816 0.6193 0.9022 0.060 Uiso 1 1 calc R . .
O1 O 0.20657(17) 0.62536(6) 0.70646(16) 0.0583(5) Uani 1 1 d . . .
O2 O 0.0739(2) 0.27320(6) 0.5593(2) 0.0725(5) Uani 1 1 d . . .

loop_
_atom_site_aniso_label
_atom_site_aniso_U_11
_atom_site_aniso_U_22
_atom_site_aniso_U_33
_atom_site_aniso_U_23
_atom_site_aniso_U_13
_atom_site_aniso_U_12
C1 0.091(2) 0.0727(19) 0.103(3) -0.0387(18) 0.0178(19) -0.0264(17)
C2 0.0343(11) 0.0449(12) 0.0683(16) -0.0050(12) 0.0081(11) -0.0091(9)
C3 0.0375(11) 0.0532(13) 0.0495(13) -0.0042(11) 0.0007(10) -0.0051(10)
C4 0.0384(11) 0.0446(12) 0.0462(12) 0.0042(10) 0.0049(10) -0.0017(9)
C5 0.0323(10) 0.0397(11) 0.0420(11) 0.0007(9) 0.0068(9) -0.0042(8)
C6 0.0477(12) 0.0507(13) 0.0456(13) 0.0074(11) 0.0028(10) -0.0059(10)
C7 0.0501(13) 0.0423(12) 0.0684(16) 0.0142(12) 0.0066(12) -0.0052(10)
C8 0.0361(11) 0.0435(12) 0.0449(12) 0.0040(10) 0.0027(9) 0.0024(9)
C9 0.0373(10) 0.0420(11) 0.0375(11) 0.0012(9) 0.0070(9) -0.0003(9)
C10 0.0409(11) 0.0418(11) 0.0441(12) 0.0041(10) 0.0106(10) 0.0006(9)
C11 0.0648(15) 0.0368(11) 0.0518(14) -0.0015(11) 0.0051(12) 0.0027(11)
C12 0.091(2) 0.0574(15) 0.0682(18) 0.0080(14) 0.0158(16) -0.0085(14)
C13 0.096(2) 0.0580(16) 0.085(2) -0.0173(15) -0.0172(17) -0.0011(15)
C14 0.092(2) 0.0586(16) 0.084(2) -0.0081(15) 0.0282(17) 0.0135(15)
C15 0.0337(10) 0.0418(11) 0.0330(10) 0.0009(9) 0.0069(8) -0.0020(8)
C16 0.0350(10) 0.0414(11) 0.0375(11) -0.0046(9) 0.0083(9) -0.0008(9)
C17 0.0507(13) 0.0600(14) 0.0450(13) 0.0038(11) 0.0068(11) -0.0113(11)
C18 0.0584(15) 0.0800(18) 0.0664(17) -0.0030(15) 0.0159(14) -0.0309(14)
C19 0.0439(14) 0.102(2) 0.0700(18) -0.0153(17) 0.0043(13) -0.0242(14)
C20 0.0499(14) 0.092(2) 0.0477(14) -0.0055(14) -0.0035(12) -0.0068(14)
C21 0.0430(12) 0.0577(14) 0.0393(12) -0.0012(11) 0.0068(10) -0.0025(10)
C22 0.0337(10) 0.0418(11) 0.0357(11) 0.0024(9) 0.0060(8) -0.0016(8)
C23 0.0394(11) 0.0498(13) 0.0536(14) -0.0045(11) 0.0130(11) 0.0035(10)
C24 0.087(2) 0.0688(18) 0.113(3) -0.0057(17) 0.064(2) -0.0056(15)
C25 0.083(2) 0.0720(19) 0.101(2) 0.0010(17) 0.0260(18) 0.0302(16)
C26 0.0655(18) 0.159(3) 0.0621(18) -0.041(2) 0.0182(15) -0.0009(19)
N1 0.0350(9) 0.0370(9) 0.0422(10) 0.0016(8) 0.0040(7) -0.0016(7)
N2 0.0439(10) 0.0408(9) 0.0402(10) 0.0080(8) 0.0091(8) 0.0068(8)
N3 0.0583(11) 0.0398(10) 0.0477(11) -0.0021(8) -0.0053(9) 0.0062(8)
O1 0.0451(9) 0.0511(9) 0.0746(12) 0.0002(8) -0.0062(8) 0.0089(7)
O2 0.0676(11) 0.0496(10) 0.0978(15) -0.0107(10) 0.0032(11) -0.0182(8)

loop_
_atom_type_symbol
_atom_type_description
_atom_type_scat_dispersion_real
_atom_type_scat_dispersion_imag
_atom_type_scat_source
C C 0.0033 0.0016 'International Tables Vol C Tables 4.2.6.8 and 6.1.1.4'
H H 0.0000 0.0000 'International Tables Vol C Tables 4.2.6.8 and 6.1.1.4'
N N 0.0061 0.0033 'International Tables Vol C Tables 4.2.6.8 and 6.1.1.4'
O O 0.0106 0.0060 'International Tables Vol C Tables 4.2.6.8 and 6.1.1.4'

loop_
_geom_angle_atom_site_label_1
_geom_angle_atom_site_label_2
_geom_angle_atom_site_label_3
_geom_angle
_geom_angle_site_symmetry_1
_geom_angle_site_symmetry_3
_geom_angle_publ_flag
O2 C1 H1A 109.5 . . ?
O2 C1 H1B 109.5 . . ?
H1A C1 H1B 109.5 . . ?
O2 C1 H1C 109.5 . . ?
H1A C1 H1C 109.5 . . ?
H1B C1 H1C 109.5 . . ?
O2 C2 C3 124.7(2) . . ?
O2 C2 C7 115.5(2) . . ?
C3 C2 C7 119.8(2) . . ?
C2 C3 C4 119.4(2) . . ?
C2 C3 H3 120.3 . . ?
C4 C3 H3 120.3 . . ?
C5 C4 C3 121.0(2) . . ?
C5 C4 H4 119.5 . . ?
C3 C4 H4 119.5 . . ?
C4 C5 C6 119.42(19) . . ?
C4 C5 N1 120.44(18) . . ?
C6 C5 N1 120.11(19) . . ?
C7 C6 C5 119.8(2) . . ?
C7 C6 H6 120.1 . . ?
C5 C6 H6 120.1 . . ?
C6 C7 C2 120.5(2) . . ?
C6 C7 H7 119.8 . . ?
C2 C7 H7 119.8 . . ?
N1 C8 C9 109.48(18) . . ?
N1 C8 H8 125.3 . . ?
C9 C8 H8 125.3 . . ?
C8 C9 C15 106.70(17) . . ?
C8 C9 C10 122.52(18) . . ?
C15 C9 C10 130.78(18) . . ?
O1 C10 N3 122.89(19) . . ?
O1 C10 C9 121.23(19) . . ?
N3 C10 C9 115.88(18) . . ?
N3 C11 C12 109.63(19) . . ?
N3 C11 C13 106.25(19) . . ?
C12 C11 C13 110.1(2) . . ?
N3 C11 C14 110.0(2) . . ?
C12 C11 C14 111.0(2) . . ?
C13 C11 C14 109.8(2) . . ?
C11 C12 H12A 109.5 . . ?
C11 C12 H12B 109.5 . . ?
H12A C12 H12B 109.5 . . ?
C11 C12 H12C 109.5 . . ?
H12A C12 H12C 109.5 . . ?
H12B C12 H12C 109.5 . . ?
C11 C13 H13A 109.5 . . ?
C11 C13 H13B 109.5 . . ?
H13A C13 H13B 109.5 . . ?
C11 C13 H13C 109.5 . . ?
H13A C13 H13C 109.5 . . ?
H13B C13 H13C 109.5 . . ?
C11 C14 H14A 109.5 . . ?
C11 C14 H14B 109.5 . . ?
H14A C14 H14B 109.5 . . ?
C11 C14 H14C 109.5 . . ?
H14A C14 H14C 109.5 . . ?
H14B C14 H14C 109.5 . . ?
C22 C15 C9 107.05(17) . . ?
C22 C15 C16 124.64(18) . . ?
C9 C15 C16 128.26(18) . . ?
C17 C16 C21 117.76(19) . . ?
C17 C16 C15 121.60(19) . . ?
C21 C16 C15 120.63(18) . . ?
C18 C17 C16 121.3(2) . . ?
C18 C17 H17 119.4 . . ?
C16 C17 H17 119.4 . . ?
C19 C18 C17 120.1(2) . . ?
C19 C18 H18 120.0 . . ?
C17 C18 H18 120.0 . . ?
C20 C19 C18 119.8(2) . . ?
C20 C19 H19 120.1 . . ?
C18 C19 H19 120.1 . . ?
C19 C20 C21 120.3(2) . . ?
C19 C20 H20 119.8 . . ?
C21 C20 H20 119.8 . . ?
C20 C21 C16 120.8(2) . . ?
C20 C21 H21 119.6 . . ?
C16 C21 H21 119.6 . . ?
C15 C22 N1 108.18(17) . . ?
C15 C22 N2 130.53(18) . . ?
N1 C22 N2 121.29(17) . . ?
N2 C23 C26 110.69(18) . . ?
N2 C23 C24 111.61(19) . . ?
C26 C23 C24 110.4(2) . . ?
N2 C23 C25 105.13(19) . . ?
C26 C23 C25 109.6(2) . . ?
C24 C23 C25 109.2(2) . . ?
C23 C24 H24A 109.5 . . ?
C23 C24 H24B 109.5 . . ?
H24A C24 H24B 109.5 . . ?
C23 C24 H24C 109.5 . . ?
H24A C24 H24C 109.5 . . ?
H24B C24 H24C 109.5 . . ?
C23 C25 H25A 109.5 . . ?
C23 C25 H25B 109.5 . . ?
H25A C25 H25B 109.5 . . ?
C23 C25 H25C 109.5 . . ?
H25A C25 H25C 109.5 . . ?
H25B C25 H25C 109.5 . . ?
C23 C26 H26A 109.5 . . ?
C23 C26 H26B 109.5 . . ?
H26A C26 H26B 109.5 . . ?
C23 C26 H26C 109.5 . . ?
H26A C26 H26C 109.5 . . ?
H26B C26 H26C 109.5 . . ?
C8 N1 C22 108.58(16) . . ?
C8 N1 C5 124.66(16) . . ?
C22 N1 C5 126.76(16) . . ?
C22 N2 C23 120.80(16) . . ?
C22 N2 H2 119.6 . . ?
C23 N2 H2 119.6 . . ?
C10 N3 C11 126.58(18) . . ?
C10 N3 H3A 116.7 . . ?
C11 N3 H3A 116.7 . . ?
C2 O2 C1 117.0(2) . . ?

loop_
_geom_bond_atom_site_label_1
_geom_bond_atom_site_label_2
_geom_bond_distance
_geom_bond_site_symmetry_2
_geom_bond_publ_flag
C1 O2 1.416(4) . ?
C1 H1A 0.9600 . ?
C1 H1B 0.9600 . ?
C1 H1C 0.9600 . ?
C2 O2 1.369(3) . ?
C2 C3 1.381(3) . ?
C2 C7 1.385(3) . ?
C3 C4 1.383(3) . ?
C3 H3 0.9300 . ?
C4 C5 1.377(3) . ?
C4 H4 0.9300 . ?
C5 C6 1.387(3) . ?
C5 N1 1.430(2) . ?
C6 C7 1.379(3) . ?
C6 H6 0.9300 . ?
C7 H7 0.9300 . ?
C8 N1 1.365(2) . ?
C8 C9 1.373(3) . ?
C8 H8 0.9300 . ?
C9 C15 1.442(3) . ?
C9 C10 1.479(3) . ?
C10 O1 1.230(2) . ?
C10 N3 1.352(3) . ?
C11 N3 1.477(3) . ?
C11 C12 1.518(3) . ?
C11 C13 1.521(3) . ?
C11 C14 1.522(4) . ?
C12 H12A 0.9600 . ?
C12 H12B 0.9600 . ?
C12 H12C 0.9600 . ?
C13 H13A 0.9600 . ?
C13 H13B 0.9600 . ?
C13 H13C 0.9600 . ?
C14 H14A 0.9600 . ?
C14 H14B 0.9600 . ?
C14 H14C 0.9600 . ?
C15 C22 1.378(3) . ?
C15 C16 1.482(3) . ?
C16 C17 1.386(3) . ?
C16 C21 1.389(3) . ?
C17 C18 1.381(3) . ?
C17 H17 0.9300 . ?
C18 C19 1.373(4) . ?
C18 H18 0.9300 . ?
C19 C20 1.368(4) . ?
C19 H19 0.9300 . ?
C20 C21 1.387(3) . ?
C20 H20 0.9300 . ?
C21 H21 0.9300 . ?
C22 N1 1.393(2) . ?
C22 N2 1.405(2) . ?
C23 N2 1.497(3) . ?
C23 C26 1.506(3) . ?
C23 C24 1.516(3) . ?
C23 C25 1.529(3) . ?
C24 H24A 0.9600 . ?
C24 H24B 0.9600 . ?
C24 H24C 0.9600 . ?
C25 H25A 0.9600 . ?
C25 H25B 0.9600 . ?
C25 H25C 0.9600 . ?
C26 H26A 0.9600 . ?
C26 H26B 0.9600 . ?
C26 H26C 0.9600 . ?
N2 H2 0.8600 . ?
N3 H3A 0.8600 . ?
